data_7000284
loop_
_publ_author_name
'Wu, De-Hong'
'Wu, Chun-Hui'
'Li, Yi-Zhi'
'Guo, Da-Dong'
'Wang, Xue-Mei'
'Yan, Hong'

_publ_section_title
;
 Addition of ethynylferrocene to transition-metal complexes containing
 a chelating 1,2-dicarba-closo-dodecaborane-1,2-dichalcogenolate
 ligand---in vitro cooperativity of a ruthenium compound on cellular
 uptake of an anticancer drug
;
_journal_issue 2
_journal_name_full 'Dalton Transactions'
_journal_page_first 285
_journal_page_last 290
_journal_paper_doi 10.1039/b810831e
_journal_year 2009
_chemical_formula_moiety 'C24 H34 B10 Fe Ru S2'
_chemical_formula_sum 'C24 H34 B10 Fe Ru S2'
_chemical_formula_weight 651.65
_chemical_name_systematic
;
?
;
_space_group_IT_number 14
_symmetry_cell_setting monoclinic
_symmetry_space_group_name_Hall '-P 2yn'
_symmetry_space_group_name_H-M 'P 1 21/n 1'
_atom_sites_solution_hydrogens geom
_atom_sites_solution_primary direct
_atom_sites_solution_secondary difmap
_audit_creation_method SHELXL-97
_cell_angle_alpha 90.00
_cell_angle_beta 100.646(2)
_cell_angle_gamma 90.00
_cell_formula_units_Z 4
_cell_length_a 12.0731(12)
_cell_length_b 10.8897(11)
_cell_length_c 22.075(2)
_cell_measurement_reflns_used 5274
_cell_measurement_temperature 298(2)
_cell_measurement_theta_max 27.93
_cell_measurement_theta_min 2.54
_cell_volume 2852.3(5)
_computing_cell_refinement SMART
_computing_data_collection 'SMART (Bruker, 2000)'
_computing_data_reduction 'SAINT (Bruker, 2000)'
_computing_molecular_graphics SHELXTL
_computing_publication_material SHELXTL
_computing_structure_refinement SHELXTL
_computing_structure_solution 'SHELXTL (Bruker, 2000)'
_diffrn_ambient_temperature 298(2)
_diffrn_measured_fraction_theta_full 0.997
_diffrn_measured_fraction_theta_max 0.997
_diffrn_measurement_device_type 'Bruker Smart Apex CCD area detector'
_diffrn_measurement_method 'phi and omega scans'
_diffrn_radiation_monochromator graphite
_diffrn_radiation_source 'sealed tube'
_diffrn_radiation_type MoK\a
_diffrn_radiation_wavelength 0.71073
_diffrn_reflns_av_R_equivalents 0.0583
_diffrn_reflns_av_sigmaI/netI 0.0560
_diffrn_reflns_limit_h_max 8
_diffrn_reflns_limit_h_min -14
_diffrn_reflns_limit_k_max 13
_diffrn_reflns_limit_k_min -13
_diffrn_reflns_limit_l_max 27
_diffrn_reflns_limit_l_min -25
_diffrn_reflns_number 14958
_diffrn_reflns_theta_full 26.00
_diffrn_reflns_theta_max 26.00
_diffrn_reflns_theta_min 1.80
_exptl_absorpt_coefficient_mu 1.200
_exptl_absorpt_correction_T_max 0.75
_exptl_absorpt_correction_T_min 0.70
_exptl_absorpt_correction_type multi-scan
_exptl_absorpt_process_details 'SADABS, Bruker(2000)'
_exptl_crystal_colour deep-red
_exptl_crystal_density_diffrn 1.518
_exptl_crystal_density_method 'not measured'
_exptl_crystal_description block
_exptl_crystal_F_000 1320
_exptl_crystal_size_max 0.32
_exptl_crystal_size_mid 0.26
_exptl_crystal_size_min 0.24
_refine_diff_density_max 1.258
_refine_diff_density_min -1.408
_refine_diff_density_rms 0.088
_refine_ls_extinction_method none
_refine_ls_goodness_of_fit_ref 1.024
_refine_ls_hydrogen_treatment constr
_refine_ls_matrix_type full
_refine_ls_number_parameters 346
_refine_ls_number_reflns 5589
_refine_ls_number_restraints 0
_refine_ls_restrained_S_all 1.024
_refine_ls_R_factor_all 0.0532
_refine_ls_R_factor_gt 0.0425
_refine_ls_shift/su_max 0.001
_refine_ls_shift/su_mean 0.000
_refine_ls_structure_factor_coef Fsqd
_refine_ls_weighting_details 'calc w=1/[\s^2^(Fo^2^)+(0.05P)^2^+0.88P] where P=(Fo^2^+2Fc^2^)/3'
_refine_ls_weighting_scheme calc
_refine_ls_wR_factor_gt 0.0995
_refine_ls_wR_factor_ref 0.1044
_reflns_number_gt 4669
_reflns_number_total 5589
_reflns_threshold_expression >2sigma(I)
_cod_data_source_file b810831e.txt
_cod_data_source_block 4S
_cod_depositor_comments
;
The following automatic conversions were performed:
'_symmetry_cell_setting' value 'Monoclinic' changed to 'monoclinic'
according to '/home/saulius/struct/CIF-dictionaries/cif_core.dic'
dictionary named 'cif_core.dic' version 2.4.1 from 2010-06-29.

Automatic conversion script
Id: cif_fix_enum 1527 2010-12-29 10:47:43Z saulius 
;
_cod_original_sg_symbol_H-M 'P2(1)/n '
_cod_database_code 7000284

loop_
_symmetry_equiv_pos_as_xyz
'x, y, z'
'-x+1/2, y+1/2, -z+1/2'
'-x, -y, -z'
'x-1/2, -y-1/2, z-1/2'

loop_
_atom_site_label
_atom_site_type_symbol
_atom_site_fract_x
_atom_site_fract_y
_atom_site_fract_z
_atom_site_U_iso_or_equiv
_atom_site_adp_type
_atom_site_occupancy
_atom_site_symmetry_multiplicity
_atom_site_calc_flag
_atom_site_refinement_flags
_atom_site_disorder_assembly
_atom_site_disorder_group
B3 B 0.4221(4) 1.1588(4) 0.1142(2) 0.0437(12) Uani 1 1 d . . .
H3 H 0.5018 1.1711 0.1182 0.052 Uiso 1 1 d R . .
B4 B 0.3494(5) 1.1817(4) 0.1766(2) 0.0477(13) Uani 1 1 d . . .
H4 H 0.3881 1.2086 0.2164 0.057 Uiso 1 1 d R . .
B5 B 0.2385(4) 1.0723(4) 0.1690(2) 0.0404(11) Uani 1 1 d . . .
H5 H 0.2181 1.0404 0.2060 0.049 Uiso 1 1 d R . .
B6 B 0.2441(3) 0.9772(4) 0.1028(2) 0.0320(9) Uani 1 1 d . . .
B7 B 0.3251(5) 1.2783(4) 0.1109(3) 0.0531(15) Uani 1 1 d . . .
H7 H 0.3473 1.3630 0.1133 0.064 Uiso 1 1 d R . .
B8 B 0.2108(5) 1.2258(5) 0.1445(3) 0.0535(14) Uani 1 1 d . . .
H8 H 0.1687 1.2810 0.1654 0.064 Uiso 1 1 d R . .
B9 B 0.1452(4) 1.1003(4) 0.0993(2) 0.0438(12) Uani 1 1 d . . .
H9 H 0.0658 1.0849 0.0945 0.053 Uiso 1 1 d R . .
B10 B 0.2169(4) 1.0825(4) 0.0388(2) 0.0395(11) Uani 1 1 d . . .
H10 H 0.1813 1.0536 -0.0012 0.047 Uiso 1 1 d R . .
B11 B 0.3279(4) 1.1904(4) 0.0445(3) 0.0479(13) Uani 1 1 d . . .
H11 H 0.3561 1.2209 0.0095 0.058 Uiso 1 1 d R . .
B12 B 0.1968(4) 1.2314(4) 0.0643(3) 0.0490(13) Uani 1 1 d . . .
H12 H 0.1473 1.2889 0.0398 0.059 Uiso 1 1 d R . .
C1 C 0.3640(3) 1.0417(3) 0.14926(17) 0.0322(8) Uani 1 1 d . . .
C2 C 0.3489(3) 1.0445(4) 0.07053(17) 0.0357(9) Uani 1 1 d . . .
C3 C 0.2901(3) 0.7718(4) 0.18386(17) 0.0351(9) Uani 1 1 d . . .
H3A H 0.2600 0.8376 0.2056 0.042 Uiso 1 1 calc R . .
H3B H 0.2771 0.6907 0.1994 0.042 Uiso 1 1 calc R . .
C4 C 0.3961(3) 0.7922(3) 0.16836(17) 0.0315(8) Uani 1 1 d . . .
C5 C 0.4800(3) 0.6934(3) 0.16731(17) 0.0324(8) Uani 1 1 d . . .
C6 C 0.5795(3) 0.7022(4) 0.14241(19) 0.0466(11) Uani 1 1 d . . .
H6 H 0.6074 0.7758 0.1246 0.056 Uiso 1 1 calc R . .
C7 C 0.6314(4) 0.5859(5) 0.1480(2) 0.0587(13) Uani 1 1 d . . .
H7A H 0.7021 0.5649 0.1347 0.070 Uiso 1 1 calc R . .
C8 C 0.5653(4) 0.5051(4) 0.1761(2) 0.0563(13) Uani 1 1 d . . .
H8A H 0.5815 0.4182 0.1854 0.068 Uiso 1 1 calc R . .
C9 C 0.4727(3) 0.5713(4) 0.1890(2) 0.0473(11) Uani 1 1 d . . .
H9A H 0.4125 0.5386 0.2087 0.057 Uiso 1 1 calc R . .
C10 C 0.6116(5) 0.7438(6) 0.3110(3) 0.0683(16) Uani 1 1 d . . .
H10A H 0.5474 0.7918 0.3193 0.082 Uiso 1 1 calc R . .
C11 C 0.6959(6) 0.7866(5) 0.2843(3) 0.0742(19) Uani 1 1 d . . .
H11A H 0.7042 0.8711 0.2706 0.089 Uiso 1 1 calc R . .
C12 C 0.7714(4) 0.6892(8) 0.2815(3) 0.084(2) Uani 1 1 d . . .
H12A H 0.8420 0.6931 0.2656 0.101 Uiso 1 1 calc R . .
C13 C 0.7290(5) 0.5889(5) 0.3070(2) 0.0701(16) Uani 1 1 d . . .
H13 H 0.7632 0.5070 0.3121 0.084 Uiso 1 1 calc R . .
C14 C 0.6313(5) 0.6239(5) 0.3249(2) 0.0712(16) Uani 1 1 d . . .
H14 H 0.5830 0.5706 0.3446 0.085 Uiso 1 1 calc R . .
C15 C 0.2546(4) 0.6832(4) -0.00758(19) 0.0422(10) Uani 1 1 d . . .
C16 C 0.1648(3) 0.7688(4) -0.00986(18) 0.0388(9) Uani 1 1 d . . .
H16 H 0.1593 0.8378 -0.0388 0.047 Uiso 1 1 calc R . .
C17 C 0.0920(3) 0.7648(4) 0.03248(18) 0.0380(9) Uani 1 1 d . . .
H17 H 0.0362 0.8302 0.0326 0.046 Uiso 1 1 calc R . .
C18 C 0.1086(3) 0.6771(4) 0.07977(19) 0.0390(9) Uani 1 1 d . . .
C19 C 0.2002(3) 0.5964(3) 0.08245(19) 0.0397(10) Uani 1 1 d . . .
H19 H 0.2214 0.5454 0.1194 0.048 Uiso 1 1 calc R . .
C20 C 0.2695(4) 0.5953(4) 0.0392(2) 0.0454(10) Uani 1 1 d . . .
H20 H 0.3386 0.5459 0.0468 0.055 Uiso 1 1 calc R . .
C21 C 0.3288(4) 0.6876(5) -0.0547(2) 0.0614(14) Uani 1 1 d . . .
H21A H 0.4027 0.6584 -0.0368 0.092 Uiso 1 1 calc R . .
H21B H 0.3339 0.7706 -0.0686 0.092 Uiso 1 1 calc R . .
H21C H 0.2976 0.6365 -0.0891 0.092 Uiso 1 1 calc R . .
C22 C 0.0289(4) 0.6617(5) 0.1246(2) 0.0555(12) Uani 1 1 d . . .
H22 H 0.0747 0.6385 0.1643 0.067 Uiso 1 1 calc R . .
C23 C -0.0342(5) 0.7768(5) 0.1351(3) 0.0825(18) Uani 1 1 d . . .
H23A H 0.0184 0.8426 0.1467 0.124 Uiso 1 1 calc R . .
H23B H -0.0759 0.7629 0.1675 0.124 Uiso 1 1 calc R . .
H23C H -0.0852 0.7983 0.0979 0.124 Uiso 1 1 calc R . .
C24 C -0.0500(5) 0.5529(6) 0.1030(3) 0.092(2) Uani 1 1 d . . .
H24A H -0.0959 0.5719 0.0638 0.138 Uiso 1 1 calc R . .
H24B H -0.0975 0.5380 0.1327 0.138 Uiso 1 1 calc R . .
H24C H -0.0059 0.4809 0.0992 0.138 Uiso 1 1 calc R . .
Fe1 Fe 0.61722(4) 0.64925(5) 0.23284(3) 0.03669(16) Uani 1 1 d . . .
Ru1 Ru 0.26918(2) 0.79044(3) 0.084570(13) 0.02644(11) Uani 1 1 d . . .
S1 S 0.46388(8) 0.93818(9) 0.18790(5) 0.0367(2) Uani 1 1 d . . .
S2 S 0.40641(8) 0.91016(9) 0.04388(4) 0.0343(2) Uani 1 1 d . . .

loop_
_atom_site_aniso_label
_atom_site_aniso_U_11
_atom_site_aniso_U_22
_atom_site_aniso_U_33
_atom_site_aniso_U_23
_atom_site_aniso_U_13
_atom_site_aniso_U_12
B3 0.035(3) 0.034(2) 0.057(3) 0.007(2) -0.005(2) -0.006(2)
B4 0.059(3) 0.038(3) 0.040(3) -0.012(2) -0.007(2) 0.006(2)
B5 0.036(2) 0.047(3) 0.039(3) 0.000(2) 0.008(2) 0.009(2)
B6 0.026(2) 0.032(2) 0.035(2) 0.0015(18) -0.0036(18) 0.0008(17)
B7 0.051(3) 0.025(2) 0.072(4) -0.002(2) -0.016(3) -0.001(2)
B8 0.055(3) 0.042(3) 0.060(4) -0.006(3) 0.004(3) 0.018(2)
B9 0.033(2) 0.039(3) 0.056(3) 0.005(2) 0.000(2) 0.008(2)
B10 0.038(3) 0.039(2) 0.037(3) 0.002(2) -0.007(2) 0.001(2)
B11 0.049(3) 0.039(3) 0.052(3) 0.015(2) -0.001(2) -0.004(2)
B12 0.047(3) 0.031(2) 0.060(3) 0.003(2) -0.013(3) 0.005(2)
C1 0.031(2) 0.0312(19) 0.031(2) -0.0014(16) -0.0034(16) 0.0028(16)
C2 0.036(2) 0.038(2) 0.032(2) 0.0022(17) 0.0023(17) 0.0025(17)
C3 0.037(2) 0.041(2) 0.0252(19) 0.0078(16) 0.0007(16) 0.0015(17)
C4 0.030(2) 0.0304(19) 0.030(2) 0.0027(16) -0.0053(16) -0.0001(16)
C5 0.0254(19) 0.036(2) 0.031(2) -0.0033(16) -0.0089(15) 0.0023(16)
C6 0.036(2) 0.066(3) 0.036(2) -0.003(2) 0.0013(18) 0.008(2)
C7 0.045(3) 0.069(3) 0.059(3) -0.022(3) 0.000(2) 0.018(3)
C8 0.049(3) 0.038(2) 0.070(3) -0.017(2) -0.019(2) 0.010(2)
C9 0.034(2) 0.037(2) 0.062(3) -0.005(2) -0.016(2) -0.0007(18)
C10 0.050(3) 0.080(4) 0.067(4) -0.035(3) -0.011(3) 0.008(3)
C11 0.090(5) 0.051(3) 0.061(3) 0.008(3) -0.040(3) -0.026(3)
C12 0.032(3) 0.164(7) 0.049(3) -0.004(4) -0.008(2) -0.021(4)
C13 0.069(4) 0.073(4) 0.055(3) -0.009(3) -0.026(3) 0.034(3)
C14 0.085(4) 0.083(4) 0.042(3) 0.006(3) 0.003(3) -0.015(3)
C15 0.047(2) 0.043(2) 0.033(2) -0.0097(18) -0.0002(19) -0.0068(19)
C16 0.042(2) 0.037(2) 0.033(2) 0.0017(17) -0.0037(18) -0.0048(18)
C17 0.028(2) 0.039(2) 0.042(2) -0.0021(18) -0.0084(18) -0.0070(17)
C18 0.033(2) 0.038(2) 0.043(2) 0.0010(18) -0.0001(18) -0.0120(18)
C19 0.040(2) 0.033(2) 0.041(2) 0.0079(18) -0.0033(19) -0.0056(18)
C20 0.046(2) 0.035(2) 0.051(3) -0.006(2) -0.002(2) 0.0029(19)
C21 0.073(3) 0.073(3) 0.040(3) -0.016(2) 0.016(2) 0.002(3)
C22 0.042(3) 0.071(3) 0.053(3) 0.016(2) 0.008(2) -0.013(2)
C23 0.071(4) 0.099(5) 0.089(4) 0.017(4) 0.043(3) 0.015(3)
C24 0.062(4) 0.102(5) 0.111(5) 0.021(4) 0.015(3) -0.040(4)
Fe1 0.0287(3) 0.0356(3) 0.0406(3) -0.0017(3) -0.0070(2) 0.0049(2)
Ru1 0.02476(17) 0.02691(16) 0.02589(17) 0.00185(12) 0.00011(12) -0.00110(12)
S1 0.0302(5) 0.0327(5) 0.0405(6) -0.0004(4) -0.0107(4) 0.0002(4)
S2 0.0344(5) 0.0347(5) 0.0347(5) 0.0015(4) 0.0085(4) -0.0009(4)

loop_
_atom_type_symbol
_atom_type_description
_atom_type_scat_dispersion_real
_atom_type_scat_dispersion_imag
_atom_type_scat_source
C C 0.0033 0.0016 'International Tables Vol C Tables 4.2.6.8 and 6.1.1.4'
H H 0.0000 0.0000 'International Tables Vol C Tables 4.2.6.8 and 6.1.1.4'
B B 0.0013 0.0007 'International Tables Vol C Tables 4.2.6.8 and 6.1.1.4'
Ru Ru -1.2594 0.8363 'International Tables Vol C Tables 4.2.6.8 and 6.1.1.4'
S S 0.1246 0.1234 'International Tables Vol C Tables 4.2.6.8 and 6.1.1.4'
Fe Fe 0.3463 0.8444 'International Tables Vol C Tables 4.2.6.8 and 6.1.1.4'

loop_
_geom_angle_atom_site_label_1
_geom_angle_atom_site_label_2
_geom_angle_atom_site_label_3
_geom_angle
_geom_angle_site_symmetry_1
_geom_angle_site_symmetry_3
_geom_angle_publ_flag
C1 B3 C2 60.1(2) . . ?
C1 B3 B7 104.3(4) . . ?
C2 B3 B7 104.2(3) . . ?
C1 B3 B11 106.7(3) . . ?
C2 B3 B11 58.0(2) . . ?
B7 B3 B11 60.0(3) . . ?
C1 B3 B4 56.8(3) . . ?
C2 B3 B4 105.1(3) . . ?
B7 B3 B4 60.3(3) . . ?
B11 B3 B4 108.4(4) . . ?
C1 B3 H3 123.5 . . ?
C2 B3 H3 123.8 . . ?
B7 B3 H3 123.7 . . ?
B11 B3 H3 121.7 . . ?
B4 B3 H3 122.6 . . ?
C1 B4 B8 105.1(3) . . ?
C1 B4 B7 105.1(3) . . ?
B8 B4 B7 60.4(3) . . ?
C1 B4 B5 58.6(2) . . ?
B8 B4 B5 60.1(3) . . ?
B7 B4 B5 108.2(4) . . ?
C1 B4 B3 59.3(3) . . ?
B8 B4 B3 107.1(4) . . ?
B7 B4 B3 58.8(3) . . ?
B5 B4 B3 107.6(3) . . ?
C1 B4 H4 123.1 . . ?
B8 B4 H4 123.4 . . ?
B7 B4 H4 123.1 . . ?
B5 B4 H4 121.4 . . ?
B3 B4 H4 121.5 . . ?
C1 B5 B9 105.6(3) . . ?
C1 B5 B8 103.6(4) . . ?
B9 B5 B8 60.9(3) . . ?
C1 B5 B4 57.3(3) . . ?
B9 B5 B4 108.4(4) . . ?
B8 B5 B4 59.4(3) . . ?
C1 B5 B6 60.4(2) . . ?
B9 B5 B6 60.2(3) . . ?
B8 B5 B6 109.1(3) . . ?
B4 B5 B6 108.7(3) . . ?
C1 B5 H5 122.2 . . ?
B9 B5 H5 125.7 . . ?
B8 B5 H5 122.5 . . ?
B4 B5 H5 118.0 . . ?
B6 B5 H5 122.4 . . ?
C2 B6 C1 58.9(2) . . ?
C2 B6 B9 101.4(3) . . ?
C1 B6 B9 101.4(3) . . ?
C2 B6 B5 103.4(3) . . ?
C1 B6 B5 56.5(2) . . ?
B9 B6 B5 58.7(3) . . ?
C2 B6 B10 56.4(2) . . ?
C1 B6 B10 102.4(3) . . ?
B9 B6 B10 57.6(3) . . ?
B5 B6 B10 104.0(3) . . ?
C2 B6 Ru1 100.9(2) . . ?
C1 B6 Ru1 111.4(2) . . ?
B9 B6 Ru1 146.5(3) . . ?
B5 B6 Ru1 137.6(3) . . ?
B10 B6 Ru1 118.4(3) . . ?
B3 B7 B11 60.8(3) . . ?
B3 B7 B12 108.6(3) . . ?
B11 B7 B12 60.5(3) . . ?
B3 B7 B4 60.9(3) . . ?
B11 B7 B4 109.5(3) . . ?
B12 B7 B4 107.5(4) . . ?
B3 B7 B8 108.1(3) . . ?
B11 B7 B8 108.0(4) . . ?
B12 B7 B8 59.1(3) . . ?
B4 B7 B8 59.5(3) . . ?
B3 B7 H7 122.4 . . ?
B11 B7 H7 121.4 . . ?
B12 B7 H7 121.0 . . ?
B4 B7 H7 121.6 . . ?
B8 B7 H7 121.2 . . ?
B12 B8 B4 109.0(4) . . ?
B12 B8 B5 108.7(4) . . ?
B4 B8 B5 60.5(3) . . ?
B12 B8 B7 60.2(3) . . ?
B4 B8 B7 60.1(3) . . ?
B5 B8 B7 108.3(4) . . ?
B12 B8 B9 60.8(3) . . ?
B4 B8 B9 107.9(3) . . ?
B5 B8 B9 59.2(3) . . ?
B7 B8 B9 108.1(4) . . ?
B12 B8 H8 120.4 . . ?
B4 B8 H8 121.7 . . ?
B5 B8 H8 122.1 . . ?
B7 B8 H8 121.4 . . ?
B9 B8 H8 121.9 . . ?
B10 B9 B5 109.0(3) . . ?
B10 B9 B6 61.6(3) . . ?
B5 B9 B6 61.1(2) . . ?
B10 B9 B8 106.4(4) . . ?
B5 B9 B8 59.9(3) . . ?
B6 B9 B8 109.0(3) . . ?
B10 B9 B12 59.5(3) . . ?
B5 B9 B12 107.4(3) . . ?
B6 B9 B12 109.5(3) . . ?
B8 B9 B12 58.5(3) . . ?
B10 B9 H9 121.9 . . ?
B5 B9 H9 122.1 . . ?
B6 B9 H9 121.4 . . ?
B8 B9 H9 121.6 . . ?
B12 B9 H9 120.8 . . ?
C2 B10 B9 106.2(3) . . ?
C2 B10 B12 105.9(3) . . ?
B9 B10 B12 61.9(3) . . ?
C2 B10 B11 58.9(2) . . ?
B9 B10 B11 110.5(4) . . ?
B12 B10 B11 60.6(3) . . ?
C2 B10 B6 59.4(2) . . ?
B9 B10 B6 60.7(3) . . ?
B12 B10 B6 110.7(3) . . ?
B11 B10 B6 109.9(3) . . ?
C2 B10 H10 122.3 . . ?
B9 B10 H10 122.8 . . ?
B12 B10 H10 122.3 . . ?
B11 B10 H10 119.2 . . ?
B6 B10 H10 119.9 . . ?
C2 B11 B7 104.6(4) . . ?
C2 B11 B10 57.6(2) . . ?
B7 B11 B10 106.9(4) . . ?
C2 B11 B3 59.4(2) . . ?
B7 B11 B3 59.2(3) . . ?
B10 B11 B3 106.8(3) . . ?
C2 B11 B12 103.7(3) . . ?
B7 B11 B12 60.1(3) . . ?
B10 B11 B12 59.1(3) . . ?
B3 B11 B12 107.1(4) . . ?
C2 B11 H11 123.0 . . ?
B7 B11 H11 123.2 . . ?
B10 B11 H11 123.4 . . ?
B3 B11 H11 120.0 . . ?
B12 B11 H11 125.2 . . ?
B8 B12 B10 107.5(3) . . ?
B8 B12 B7 60.7(3) . . ?
B10 B12 B7 107.2(3) . . ?
B8 B12 B11 108.5(4) . . ?
B10 B12 B11 60.3(3) . . ?
B7 B12 B11 59.5(3) . . ?
B8 B12 B9 60.7(3) . . ?
B10 B12 B9 58.6(3) . . ?
B7 B12 B9 108.5(4) . . ?
B11 B12 B9 107.6(3) . . ?
B8 B12 H12 121.9 . . ?
B10 B12 H12 122.1 . . ?
B7 B12 H12 121.8 . . ?
B11 B12 H12 121.0 . . ?
B9 B12 H12 122.2 . . ?
B4 C1 B5 64.2(3) . . ?
B4 C1 B3 63.8(3) . . ?
B5 C1 B3 115.7(3) . . ?
B4 C1 C2 110.7(3) . . ?
B5 C1 C2 109.1(3) . . ?
B3 C1 C2 60.2(2) . . ?
B4 C1 S1 121.5(3) . . ?
B5 C1 S1 124.8(3) . . ?
B3 C1 S1 113.4(3) . . ?
C2 C1 S1 116.1(2) . . ?
B4 C1 B6 116.6(3) . . ?
B5 C1 B6 63.1(2) . . ?
B3 C1 B6 113.4(3) . . ?
C2 C1 B6 59.6(2) . . ?
S1 C1 B6 116.4(2) . . ?
B10 C2 B11 63.5(3) . . ?
B10 C2 C1 110.1(3) . . ?
B11 C2 C1 110.0(3) . . ?
B10 C2 B3 114.1(3) . . ?
B11 C2 B3 62.6(3) . . ?
C1 C2 B3 59.7(2) . . ?
B10 C2 B6 64.1(2) . . ?
B11 C2 B6 117.6(3) . . ?
C1 C2 B6 61.5(2) . . ?
B3 C2 B6 114.6(3) . . ?
B10 C2 S2 118.0(3) . . ?
B11 C2 S2 135.1(3) . . ?
C1 C2 S2 110.4(2) . . ?
B3 C2 S2 126.5(3) . . ?
B6 C2 S2 98.6(2) . . ?
C4 C3 Ru1 71.3(2) . . ?
C4 C3 H3A 116.5 . . ?
Ru1 C3 H3A 116.5 . . ?
C4 C3 H3B 116.5 . . ?
Ru1 C3 H3B 116.5 . . ?
H3A C3 H3B 113.5 . . ?
C3 C4 C5 123.1(3) . . ?
C3 C4 S1 118.4(3) . . ?
C5 C4 S1 111.3(3) . . ?
C3 C4 Ru1 71.0(2) . . ?
C5 C4 Ru1 110.9(2) . . ?
S1 C4 Ru1 115.41(17) . . ?
C6 C5 C9 107.7(4) . . ?
C6 C5 C4 126.1(4) . . ?
C9 C5 C4 126.1(4) . . ?
C6 C5 Fe1 69.8(2) . . ?
C9 C5 Fe1 68.5(2) . . ?
C4 C5 Fe1 128.8(3) . . ?
C7 C6 C5 107.6(4) . . ?
C7 C6 Fe1 69.3(3) . . ?
C5 C6 Fe1 69.7(2) . . ?
C7 C6 H6 126.2 . . ?
C5 C6 H6 126.2 . . ?
Fe1 C6 H6 126.2 . . ?
C8 C7 C6 108.8(4) . . ?
C8 C7 Fe1 69.8(3) . . ?
C6 C7 Fe1 70.4(3) . . ?
C8 C7 H7A 125.6 . . ?
C6 C7 H7A 125.6 . . ?
Fe1 C7 H7A 125.6 . . ?
C9 C8 C7 107.8(4) . . ?
C9 C8 Fe1 69.1(2) . . ?
C7 C8 Fe1 69.7(3) . . ?
C9 C8 H8A 126.1 . . ?
C7 C8 H8A 126.1 . . ?
Fe1 C8 H8A 126.1 . . ?
C8 C9 C5 108.1(4) . . ?
C8 C9 Fe1 70.3(2) . . ?
C5 C9 Fe1 70.5(2) . . ?
C8 C9 H9A 125.9 . . ?
C5 C9 H9A 125.9 . . ?
Fe1 C9 H9A 125.9 . . ?
C11 C10 C14 108.5(5) . . ?
C11 C10 Fe1 70.0(3) . . ?
C14 C10 Fe1 70.7(3) . . ?
C11 C10 H10A 125.7 . . ?
C14 C10 H10A 125.7 . . ?
Fe1 C10 H10A 125.7 . . ?
C10 C11 C12 107.8(5) . . ?
C10 C11 Fe1 70.9(3) . . ?
C12 C11 Fe1 69.9(3) . . ?
C10 C11 H11A 126.1 . . ?
C12 C11 H11A 126.1 . . ?
Fe1 C11 H11A 126.1 . . ?
C13 C12 C11 106.7(5) . . ?
C13 C12 Fe1 70.7(3) . . ?
C11 C12 Fe1 69.2(3) . . ?
C13 C12 H12A 126.6 . . ?
C11 C12 H12A 126.6 . . ?
Fe1 C12 H12A 126.6 . . ?
C14 C13 C12 107.7(5) . . ?
C14 C13 Fe1 70.2(3) . . ?
C12 C13 Fe1 69.7(3) . . ?
C14 C13 H13 126.1 . . ?
C12 C13 H13 126.1 . . ?
Fe1 C13 H13 126.1 . . ?
C10 C14 C13 109.2(5) . . ?
C10 C14 Fe1 70.3(3) . . ?
C13 C14 Fe1 70.5(3) . . ?
C10 C14 H14 125.4 . . ?
C13 C14 H14 125.4 . . ?
Fe1 C14 H14 125.4 . . ?
C20 C15 C16 117.9(4) . . ?
C20 C15 C21 121.7(4) . . ?
C16 C15 C21 120.4(4) . . ?
C20 C15 Ru1 73.7(2) . . ?
C16 C15 Ru1 68.6(2) . . ?
C21 C15 Ru1 129.5(3) . . ?
C17 C16 C15 121.7(4) . . ?
C17 C16 Ru1 72.3(2) . . ?
C15 C16 Ru1 75.0(2) . . ?
C17 C16 H16 119.0 . . ?
C15 C16 H16 119.0 . . ?
Ru1 C16 H16 119.0 . . ?
C16 C17 C18 119.9(4) . . ?
C16 C17 Ru1 71.4(2) . . ?
C18 C17 Ru1 73.3(2) . . ?
C16 C17 H17 119.8 . . ?
C18 C17 H17 119.8 . . ?
Ru1 C17 H17 119.8 . . ?
C17 C18 C19 117.5(4) . . ?
C17 C18 C22 122.8(4) . . ?
C19 C18 C22 119.6(4) . . ?
C17 C18 Ru1 70.7(2) . . ?
C19 C18 Ru1 71.4(2) . . ?
C22 C18 Ru1 131.9(3) . . ?
C20 C19 C18 123.3(4) . . ?
C20 C19 Ru1 75.9(2) . . ?
C18 C19 Ru1 72.6(2) . . ?
C20 C19 H19 118.1 . . ?
C18 C19 H19 118.1 . . ?
Ru1 C19 H19 118.1 . . ?
C19 C20 C15 119.6(4) . . ?
C19 C20 Ru1 69.4(2) . . ?
C15 C20 Ru1 71.6(2) . . ?
C19 C20 H20 119.4 . . ?
C15 C20 H20 119.4 . . ?
Ru1 C20 H20 119.4 . . ?
C15 C21 H21A 109.5 . . ?
C15 C21 H21B 109.5 . . ?
H21A C21 H21B 109.5 . . ?
C15 C21 H21C 109.5 . . ?
H21A C21 H21C 109.5 . . ?
H21B C21 H21C 109.5 . . ?
C23 C22 C18 114.2(4) . . ?
C23 C22 C24 112.7(4) . . ?
C18 C22 C24 108.4(4) . . ?
C23 C22 H22 107.0 . . ?
C18 C22 H22 107.0 . . ?
C24 C22 H22 107.0 . . ?
C22 C23 H23A 109.5 . . ?
C22 C23 H23B 109.5 . . ?
H23A C23 H23B 109.5 . . ?
C22 C23 H23C 109.5 . . ?
H23A C23 H23C 109.5 . . ?
H23B C23 H23C 109.5 . . ?
C22 C24 H24A 109.5 . . ?
C22 C24 H24B 109.5 . . ?
H24A C24 H24B 109.5 . . ?
C22 C24 H24C 109.5 . . ?
H24A C24 H24C 109.5 . . ?
H24B C24 H24C 109.5 . . ?
C11 Fe1 C12 40.9(2) . . ?
C11 Fe1 C9 149.4(2) . . ?
C12 Fe1 C9 167.6(3) . . ?
C11 Fe1 C10 39.1(2) . . ?
C12 Fe1 C10 67.0(2) . . ?
C9 Fe1 C10 117.4(2) . . ?
C11 Fe1 C14 65.8(2) . . ?
C12 Fe1 C14 66.3(2) . . ?
C9 Fe1 C14 109.1(2) . . ?
C10 Fe1 C14 39.1(2) . . ?
C11 Fe1 C13 67.1(2) . . ?
C12 Fe1 C13 39.6(2) . . ?
C9 Fe1 C13 129.6(2) . . ?
C10 Fe1 C13 66.3(2) . . ?
C14 Fe1 C13 39.4(2) . . ?
C11 Fe1 C7 131.5(3) . . ?
C12 Fe1 C7 109.7(2) . . ?
C9 Fe1 C7 68.2(2) . . ?
C10 Fe1 C7 168.9(3) . . ?
C14 Fe1 C7 150.7(2) . . ?
C13 Fe1 C7 118.5(2) . . ?
C11 Fe1 C8 169.5(3) . . ?
C12 Fe1 C8 130.0(3) . . ?
C9 Fe1 C8 40.53(17) . . ?
C10 Fe1 C8 149.8(2) . . ?
C14 Fe1 C8 118.2(2) . . ?
C13 Fe1 C8 109.3(2) . . ?
C7 Fe1 C8 40.46(19) . . ?
C11 Fe1 C5 117.49(19) . . ?
C12 Fe1 C5 150.8(3) . . ?
C9 Fe1 C5 40.94(15) . . ?
C10 Fe1 C5 109.46(19) . . ?
C14 Fe1 C5 130.4(2) . . ?
C13 Fe1 C5 167.9(2) . . ?
C7 Fe1 C5 67.86(16) . . ?
C8 Fe1 C5 68.21(16) . . ?
C11 Fe1 C6 109.8(2) . . ?
C12 Fe1 C6 118.4(2) . . ?
C9 Fe1 C6 68.55(18) . . ?
C10 Fe1 C6 130.7(2) . . ?
C14 Fe1 C6 168.2(2) . . ?
C13 Fe1 C6 150.8(2) . . ?
C7 Fe1 C6 40.37(18) . . ?
C8 Fe1 C6 68.20(19) . . ?
C5 Fe1 C6 40.43(16) . . ?
B6 Ru1 C3 83.74(16) . . ?
B6 Ru1 C4 86.09(14) . . ?
C3 Ru1 C4 37.66(14) . . ?
B6 Ru1 C16 101.76(15) . . ?
C3 Ru1 C16 150.57(15) . . ?
C4 Ru1 C16 168.52(15) . . ?
B6 Ru1 C17 93.50(15) . . ?
C3 Ru1 C17 115.28(15) . . ?
C4 Ru1 C17 152.87(15) . . ?
C16 Ru1 C17 36.24(15) . . ?
B6 Ru1 C19 146.97(16) . . ?
C3 Ru1 C19 84.69(15) . . ?
C4 Ru1 C19 102.96(13) . . ?
C16 Ru1 C19 75.02(14) . . ?
C17 Ru1 C19 64.12(14) . . ?
B6 Ru1 C18 112.34(16) . . ?
C3 Ru1 C18 86.32(14) . . ?
C4 Ru1 C18 120.22(14) . . ?
C16 Ru1 C18 64.73(14) . . ?
C17 Ru1 C18 36.00(14) . . ?
C19 Ru1 C18 35.96(14) . . ?
B6 Ru1 C15 131.50(16) . . ?
C3 Ru1 C15 144.42(15) . . ?
C4 Ru1 C15 132.61(15) . . ?
C16 Ru1 C15 36.31(15) . . ?
C17 Ru1 C15 65.14(15) . . ?
C19 Ru1 C15 62.98(15) . . ?
C18 Ru1 C15 76.21(15) . . ?
B6 Ru1 C20 165.16(15) . . ?
C3 Ru1 C20 109.70(15) . . ?
C4 Ru1 C20 108.34(14) . . ?
C16 Ru1 C20 63.46(14) . . ?
C17 Ru1 C20 75.30(15) . . ?
C19 Ru1 C20 34.73(15) . . ?
C18 Ru1 C20 63.87(15) . . ?
C15 Ru1 C20 34.73(14) . . ?
B6 Ru1 S2 71.44(12) . . ?
C3 Ru1 S2 117.88(11) . . ?
C4 Ru1 S2 83.52(10) . . ?
C16 Ru1 S2 91.00(11) . . ?
C17 Ru1 S2 122.06(11) . . ?
C19 Ru1 S2 140.49(11) . . ?
C18 Ru1 S2 155.73(11) . . ?
C15 Ru1 S2 83.77(11) . . ?
C20 Ru1 S2 105.97(12) . . ?
C1 S1 C4 102.09(17) . . ?
C2 S2 Ru1 89.08(13) . . ?

loop_
_geom_bond_atom_site_label_1
_geom_bond_atom_site_label_2
_geom_bond_distance
_geom_bond_site_symmetry_2
_geom_bond_publ_flag
B3 C1 1.707(6) . ?
B3 C2 1.717(6) . ?
B3 B7 1.743(7) . ?
B3 B11 1.771(7) . ?
B3 B4 1.782(8) . ?
B3 H3 0.9600 . ?
B4 C1 1.661(6) . ?
B4 B8 1.759(7) . ?
B4 B7 1.771(8) . ?
B4 B5 1.777(7) . ?
B4 H4 0.9601 . ?
B5 C1 1.685(6) . ?
B5 B9 1.758(6) . ?
B5 B8 1.770(7) . ?
B5 B6 1.802(6) . ?
B5 H5 0.9601 . ?
B6 C2 1.725(6) . ?
B6 C1 1.758(5) . ?
B6 B9 1.787(6) . ?
B6 B10 1.803(6) . ?
B6 Ru1 2.106(4) . ?
B7 B11 1.757(8) . ?
B7 B12 1.768(7) . ?
B7 B8 1.776(9) . ?
B7 H7 0.9600 . ?
B8 B12 1.747(8) . ?
B8 B9 1.789(7) . ?
B8 H8 0.9600 . ?
B9 B10 1.731(7) . ?
B9 B12 1.789(7) . ?
B9 H9 0.9601 . ?
B10 C2 1.670(6) . ?
B10 B12 1.749(7) . ?
B10 B11 1.769(7) . ?
B10 H10 0.9600 . ?
B11 C2 1.693(6) . ?
B11 B12 1.775(8) . ?
B11 H11 0.9600 . ?
B12 H12 0.9599 . ?
C1 C2 1.714(5) . ?
C1 S1 1.753(4) . ?
C2 S2 1.766(4) . ?
C3 C4 1.401(5) . ?
C3 Ru1 2.169(4) . ?
C3 H3A 0.9700 . ?
C3 H3B 0.9700 . ?
C4 C5 1.481(5) . ?
C4 S1 1.803(4) . ?
C4 Ru1 2.173(4) . ?
C5 C6 1.414(6) . ?
C5 C9 1.422(5) . ?
C5 Fe1 2.046(3) . ?
C6 C7 1.407(6) . ?
C6 Fe1 2.047(4) . ?
C6 H6 0.9800 . ?
C7 C8 1.406(7) . ?
C7 Fe1 2.033(5) . ?
C7 H7A 0.9800 . ?
C8 C9 1.404(6) . ?
C8 Fe1 2.034(4) . ?
C8 H8A 0.9800 . ?
C9 Fe1 2.019(4) . ?
C9 H9A 0.9800 . ?
C10 C11 1.348(8) . ?
C10 C14 1.353(8) . ?
C10 Fe1 2.020(5) . ?
C10 H10A 0.9800 . ?
C11 C12 1.408(8) . ?
C11 Fe1 2.008(5) . ?
C11 H11A 0.9800 . ?
C12 C13 1.371(8) . ?
C12 Fe1 2.017(5) . ?
C12 H12A 0.9800 . ?
C13 C14 1.366(8) . ?
C13 Fe1 2.029(4) . ?
C13 H13 0.9800 . ?
C14 Fe1 2.026(5) . ?
C14 H14 0.9800 . ?
C15 C20 1.395(6) . ?
C15 C16 1.424(6) . ?
C15 C21 1.494(6) . ?
C15 Ru1 2.324(4) . ?
C16 C17 1.397(6) . ?
C16 Ru1 2.240(4) . ?
C16 H16 0.9800 . ?
C17 C18 1.402(5) . ?
C17 Ru1 2.251(4) . ?
C17 H17 0.9800 . ?
C18 C19 1.405(6) . ?
C18 C22 1.511(6) . ?
C18 Ru1 2.284(4) . ?
C19 C20 1.381(6) . ?
C19 Ru1 2.269(4) . ?
C19 H19 0.9800 . ?
C20 Ru1 2.350(4) . ?
C20 H20 0.9800 . ?
C21 H21A 0.9600 . ?
C21 H21B 0.9600 . ?
C21 H21C 0.9600 . ?
C22 C23 1.508(7) . ?
C22 C24 1.539(7) . ?
C22 H22 0.9800 . ?
C23 H23A 0.9600 . ?
C23 H23B 0.9600 . ?
C23 H23C 0.9600 . ?
C24 H24A 0.9600 . ?
C24 H24B 0.9600 . ?
C24 H24C 0.9600 . ?
Ru1 S2 2.4086(10) . ?
